data_4120086
loop_
_publ_author_name
'Shunxi Dong'
'Xiaohua Liu'
'Yin Zhu'
'Peng He'
'Lili Lin'
'Xiaoming Feng'

_publ_contact_author_name
;
;
_publ_section_title
;
 Organocatalytic Oxyamination of Azlactones: Kinetic Resolution of
 Oxaziridines and Asymmetric Synthesis of Oxazolin-4-ones
;
_journal_name_full 'Journal of the American Chemical Society'
_journal_page_first 10026
_journal_page_last 10029
_journal_paper_doi 10.1021/ja404379n
_journal_volume 135
_journal_year 2013
_chemical_absolute_configuration ad
_chemical_formula_moiety 'C30 H25 Cl N2 O5 S, C H2 Cl2'
_chemical_formula_sum 'C31 H27 Cl3 N2 O5 S'
_chemical_formula_weight 645.96
_chemical_name_systematic
;
 ? 
;
_space_group_crystal_system monoclinic
_space_group_IT_number 4
_space_group_name_Hall 'P 2yb'
_space_group_name_H-M_alt 'P 1 21 1'
_symmetry_space_group_name_Hall 'P 2yb'
_symmetry_space_group_name_H-M 'P 1 21 1'
_atom_sites_solution_hydrogens geom
_atom_sites_solution_primary direct
_atom_sites_solution_secondary difmap
_audit_creation_date 2012-02-14
_audit_creation_method
;
  Olex2 1.1
  (compiled 2011.11.01 svn.r2039, GUI svn.r3906)
;
_cell_angle_alpha 90.00
_cell_angle_beta 106.880(5)
_cell_angle_gamma 90.00
_cell_formula_units_Z 2
_cell_length_a 12.7726(6)
_cell_length_b 9.6040(3)
_cell_length_c 12.9081(7)
_cell_measurement_reflns_used 1827
_cell_measurement_temperature 293(2)
_cell_measurement_theta_max 29.1565
_cell_measurement_theta_min 2.8923
_cell_volume 1515.19(13)
_computing_cell_refinement
;
CrysAlisPro, Agilent Technologies,
Version 1.171.35.19 (release 27-10-2011 CrysAlis171 .NET)
(compiled Oct 27 2011,15:02:11)
;
_computing_data_collection
;
CrysAlisPro, Agilent Technologies,
Version 1.171.35.19 (release 27-10-2011 CrysAlis171 .NET)
(compiled Oct 27 2011,15:02:11)
;
_computing_data_reduction
;
CrysAlisPro, Agilent Technologies,
Version 1.171.35.19 (release 27-10-2011 CrysAlis171 .NET)
(compiled Oct 27 2011,15:02:11)
;
_computing_molecular_graphics
;
O. V. Dolomanov, L. J. Bourhis, R. J. Gildea, J. A. K. Howard and H. Puschmann,
OLEX2: a complete structure solution, refinement and analysis program.
J. Appl. Cryst. (2009). 42, 339-341.
;
_computing_publication_material
;
O. V. Dolomanov, L. J. Bourhis, R. J. Gildea, J. A. K. Howard and H. Puschmann,
OLEX2: a complete structure solution, refinement and analysis program.
J. Appl. Cryst. (2009). 42, 339-341.
;
_computing_structure_refinement
;
SHELXL, G.M. Sheldrick, Acta Cryst.
2008). A64, 112-122
;
_computing_structure_solution
;
SHELXS, G.M. Sheldrick, Acta Cryst.
(2008). A64, 112-122
;
_diffrn_ambient_temperature 293.15
_diffrn_detector_area_resol_mean 16.0874
_diffrn_measured_fraction_theta_full 0.998
_diffrn_measured_fraction_theta_max 0.998
_diffrn_measurement_details
;
  1 omega   -9.00   19.00   1.0000    5.0000
omega____ theta____ kappa____ phi______ frames
    -      -16.8924  -99.0000   90.0000 28

  2 omega   -2.00   86.00   1.0000    5.0000
omega____ theta____ kappa____ phi______ frames
    -       19.8611   38.0000 -180.0000 88

  3 omega  -19.00   74.00   1.0000    5.0000
omega____ theta____ kappa____ phi______ frames
    -       19.8611   20.0000  120.0000 93

  4 omega  -47.00  -22.00   1.0000    5.0000
omega____ theta____ kappa____ phi______ frames
    -      -16.8924   77.0000   60.0000 25
;
_diffrn_measurement_device_type 'Xcalibur, Eos'
_diffrn_measurement_method '\w scans'
_diffrn_orient_matrix_UB_11 0.0478157000
_diffrn_orient_matrix_UB_12 -0.0155734000
_diffrn_orient_matrix_UB_13 0.0426624000
_diffrn_orient_matrix_UB_21 -0.0324664000
_diffrn_orient_matrix_UB_22 -0.0116386000
_diffrn_orient_matrix_UB_23 0.0353565000
_diffrn_orient_matrix_UB_31 -0.0051269000
_diffrn_orient_matrix_UB_32 -0.0712650000
_diffrn_orient_matrix_UB_33 -0.0151127000
_diffrn_radiation_monochromator graphite
_diffrn_radiation_type 'Mo K\a'
_diffrn_radiation_wavelength 0.7107
_diffrn_reflns_av_R_equivalents 0.0189
_diffrn_reflns_av_unetI/netI 0.0502
_diffrn_reflns_limit_h_max 15
_diffrn_reflns_limit_h_min -10
_diffrn_reflns_limit_k_max 12
_diffrn_reflns_limit_k_min -12
_diffrn_reflns_limit_l_max 11
_diffrn_reflns_limit_l_min -16
_diffrn_reflns_number 6918
_diffrn_reflns_theta_full 26.37
_diffrn_reflns_theta_max 26.37
_diffrn_reflns_theta_min 2.90
_diffrn_source 'Enhance (Mo) x-ray Source'
_diffrn_source_current n/a
_diffrn_source_voltage n/a
_exptl_absorpt_coefficient_mu 0.415
_exptl_absorpt_correction_T_max 1.00000
_exptl_absorpt_correction_T_min 0.93974
_exptl_absorpt_correction_type multi-scan
_exptl_absorpt_process_details
;
CrysAlisPro, Agilent Technologies,
Version 1.171.35.19 (release 27-10-2011 CrysAlis171 .NET)
(compiled Oct 27 2011,15:02:11)
empirical absorption correction using spherical harmonics,
 implemented in SCALE3 ABSPACK scaling algorithm.
;
_exptl_crystal_colour colorless
_exptl_crystal_density_diffrn 1.416
_exptl_crystal_description block
_exptl_crystal_F_000 668
_exptl_crystal_size_max 0.42
_exptl_crystal_size_mid 0.35
_exptl_crystal_size_min 0.35
_refine_diff_density_max 0.292
_refine_diff_density_min -0.347
_refine_diff_density_rms 0.043
_refine_ls_abs_structure_details 'Flack H D (1983), Acta Cryst. A39, 876-881'
_refine_ls_abs_structure_Flack 0.03(7)
_refine_ls_extinction_method none
_refine_ls_goodness_of_fit_ref 1.036
_refine_ls_hydrogen_treatment constr
_refine_ls_matrix_type full
_refine_ls_number_parameters 380
_refine_ls_number_reflns 4903
_refine_ls_number_restraints 1
_refine_ls_restrained_S_all 1.036
_refine_ls_R_factor_all 0.0702
_refine_ls_R_factor_gt 0.0493
_refine_ls_shift/su_max 0.000
_refine_ls_shift/su_mean 0.000
_refine_ls_structure_factor_coef Fsqd
_refine_ls_weighting_details 'calc w=1/[\s^2^(Fo^2^)+(0.0466P)^2^+0.1573P] where P=(Fo^2^+2Fc^2^)/3'
_refine_ls_weighting_scheme calc
_refine_ls_wR_factor_gt 0.0999
_refine_ls_wR_factor_ref 0.1135
_reflns_number_gt 3774
_reflns_number_total 4903
_reflns_threshold_expression >2sigma(I)
_cod_data_source_file ja404379n_si_002.cif
_cod_data_source_block 120214_s1_dsx
_cod_original_cell_volume 1515.19(11)
_cod_database_code 4120086
_chemical_oxdiff_formula C20H22O5N1S2Cl1
_reflns_odcompleteness_completeness 99.79
_reflns_odcompleteness_iscentric 1
_reflns_odcompleteness_theta 26.32

loop_
_space_group_symop_id
_space_group_symop_operation_xyz
1 'x, y, z'
2 '-x, y+1/2, -z'

loop_
_atom_site_label
_atom_site_type_symbol
_atom_site_fract_x
_atom_site_fract_y
_atom_site_fract_z
_atom_site_U_iso_or_equiv
_atom_site_adp_type
_atom_site_occupancy
_atom_site_symmetry_multiplicity
_atom_site_calc_flag
_atom_site_refinement_flags
Cl1 Cl 0.38393(11) -0.80389(15) 0.49892(11) 0.0914(5) Uani 1 1 d .
Cl2 Cl 0.06365(17) -0.0685(2) -0.49107(15) 0.1289(7) Uani 1 1 d .
Cl3 Cl -0.10243(15) -0.0203(2) -0.38656(17) 0.1363(7) Uani 1 1 d .
S1 S -0.32415(8) -0.71200(10) -0.01788(8) 0.0464(3) Uani 1 1 d .
O1 O -0.18264(19) -1.0632(2) 0.0928(2) 0.0393(6) Uani 1 1 d .
O2 O -0.0940(2) -0.7884(3) -0.0372(2) 0.0468(6) Uani 1 1 d .
O3 O -0.0070(2) -0.8432(3) 0.2069(2) 0.0493(7) Uani 1 1 d .
O4 O -0.3088(2) -0.6705(3) -0.1174(2) 0.0621(9) Uani 1 1 d .
O5 O -0.4267(2) -0.7620(3) -0.0118(2) 0.0640(8) Uani 1 1 d .
N1 N -0.2378(2) -0.8458(3) 0.0293(2) 0.0358(7) Uani 1 1 d .
N2 N 0.0008(2) -1.0324(3) 0.1057(2) 0.0394(7) Uani 1 1 d .
H2 H 0.0424 -1.0956 0.0918 0.047 Uiso 1 1 calc R
C1 C 0.3045(3) -0.9311(5) 0.4153(3) 0.0573(12) Uani 1 1 d .
C2 C 0.2102(3) -0.8914(4) 0.3382(3) 0.0473(10) Uani 1 1 d .
H2A H 0.1896 -0.7982 0.3296 0.057 Uiso 1 1 calc R
C3 C 0.1464(3) -0.9935(4) 0.2735(3) 0.0391(9) Uani 1 1 d .
C4 C 0.1776(4) -1.1320(4) 0.2880(3) 0.0571(12) Uani 1 1 d .
H4 H 0.1351 -1.2007 0.2449 0.068 Uiso 1 1 calc R
C5 C 0.2733(4) -1.1672(5) 0.3676(4) 0.0738(15) Uani 1 1 d .
H5 H 0.2946 -1.2600 0.3777 0.089 Uiso 1 1 calc R
C6 C 0.3360(4) -1.0672(5) 0.4308(3) 0.0668(13) Uani 1 1 d .
H6 H 0.3997 -1.0914 0.4842 0.080 Uiso 1 1 calc R
C7 C 0.0409(3) -0.9492(4) 0.1936(3) 0.0392(9) Uani 1 1 d .
C8 C -0.1087(3) -1.0185(4) 0.0353(3) 0.0348(8) Uani 1 1 d .
C9 C -0.1411(3) -0.8675(4) 0.0060(3) 0.0354(8) Uani 1 1 d .
C10 C -0.2759(3) -0.9737(3) 0.0724(3) 0.0370(8) Uani 1 1 d .
H10 H -0.3366 -1.0150 0.0160 0.044 Uiso 1 1 calc R
C11 C -0.3084(3) -0.9587(4) 0.1740(3) 0.0405(9) Uani 1 1 d .
C12 C -0.2507(3) -0.8755(4) 0.2577(3) 0.0513(10) Uani 1 1 d .
H12 H -0.1925 -0.8220 0.2508 0.062 Uiso 1 1 calc R
C13 C -0.2808(4) -0.8725(5) 0.3529(4) 0.0672(13) Uani 1 1 d .
H13 H -0.2429 -0.8154 0.4096 0.081 Uiso 1 1 calc R
C14 C -0.3651(4) -0.9524(6) 0.3642(4) 0.0728(14) Uani 1 1 d .
H14 H -0.3831 -0.9514 0.4290 0.087 Uiso 1 1 calc R
C15 C -0.4224(4) -1.0331(5) 0.2813(4) 0.0655(13) Uani 1 1 d .
H15 H -0.4808 -1.0858 0.2889 0.079 Uiso 1 1 calc R
C16 C -0.3948(3) -1.0378(4) 0.1849(3) 0.0515(10) Uani 1 1 d .
H16 H -0.4342 -1.0938 0.1282 0.062 Uiso 1 1 calc R
C17 C -0.1201(3) -1.1050(4) -0.0668(3) 0.0435(9) Uani 1 1 d .
H17A H -0.0758 -1.0632 -0.1082 0.052 Uiso 1 1 calc R
H17B H -0.0919 -1.1978 -0.0459 0.052 Uiso 1 1 calc R
C18 C -0.2364(3) -1.1161(4) -0.1378(3) 0.0412(9) Uani 1 1 d .
C19 C -0.3017(4) -1.2264(5) -0.1278(3) 0.0623(12) Uani 1 1 d .
H19 H -0.2730 -1.2969 -0.0782 0.075 Uiso 1 1 calc R
C20 C -0.4093(4) -1.2334(6) -0.1903(4) 0.0822(17) Uani 1 1 d .
H20 H -0.4532 -1.3072 -0.1819 0.099 Uiso 1 1 calc R
C21 C -0.4510(4) -1.1323(7) -0.2641(4) 0.0839(17) Uani 1 1 d .
H21 H -0.5231 -1.1389 -0.3074 0.101 Uiso 1 1 calc R
C22 C -0.3899(4) -1.0227(6) -0.2759(4) 0.0760(15) Uani 1 1 d .
H22 H -0.4197 -0.9530 -0.3257 0.091 Uiso 1 1 calc R
C23 C -0.2820(3) -1.0152(5) -0.2127(3) 0.0578(11) Uani 1 1 d .
H23 H -0.2394 -0.9400 -0.2211 0.069 Uiso 1 1 calc R
C24 C -0.2768(3) -0.5801(4) 0.0775(3) 0.0471(10) Uani 1 1 d .
C25 C -0.1803(4) -0.5153(5) 0.0846(4) 0.0612(12) Uani 1 1 d .
H25 H -0.1395 -0.5408 0.0385 0.073 Uiso 1 1 calc R
C26 C -0.1430(4) -0.4113(5) 0.1607(5) 0.0717(14) Uani 1 1 d .
H26 H -0.0765 -0.3679 0.1660 0.086 Uiso 1 1 calc R
C27 C -0.2026(4) -0.3715(4) 0.2281(4) 0.0614(12) Uani 1 1 d .
C28 C -0.3013(5) -0.4351(6) 0.2170(5) 0.0890(18) Uani 1 1 d .
H28 H -0.3440 -0.4064 0.2604 0.107 Uiso 1 1 calc R
C29 C -0.3386(4) -0.5398(5) 0.1436(4) 0.0775(15) Uani 1 1 d .
H29 H -0.4049 -0.5833 0.1386 0.093 Uiso 1 1 calc R
C30 C -0.1606(5) -0.2610(5) 0.3129(4) 0.0888(18) Uani 1 1 d .
H30A H -0.0931 -0.2916 0.3628 0.133 Uiso 1 1 calc R
H30B H -0.2135 -0.2447 0.3512 0.133 Uiso 1 1 calc R
H30C H -0.1483 -0.1763 0.2786 0.133 Uiso 1 1 calc R
C31 C 0.0014(6) -0.1270(6) -0.4009(5) 0.104(2) Uani 1 1 d .
H31A H 0.0558 -0.1368 -0.3310 0.125 Uiso 1 1 calc R
H31B H -0.0285 -0.2187 -0.4233 0.125 Uiso 1 1 calc R

loop_
_atom_site_aniso_label
_atom_site_aniso_U_11
_atom_site_aniso_U_22
_atom_site_aniso_U_33
_atom_site_aniso_U_23
_atom_site_aniso_U_13
_atom_site_aniso_U_12
Cl1 0.0753(9) 0.1010(10) 0.0722(9) -0.0036(8) -0.0190(7) -0.0247(8)
Cl2 0.1618(18) 0.1354(15) 0.1144(13) -0.0367(12) 0.0795(13) -0.0518(14)
Cl3 0.0952(12) 0.1571(18) 0.1611(18) 0.0216(16) 0.0444(13) 0.0256(12)
S1 0.0403(5) 0.0461(5) 0.0487(6) 0.0066(5) 0.0067(4) 0.0128(5)
O1 0.0382(14) 0.0307(12) 0.0513(16) 0.0045(12) 0.0169(12) 0.0058(11)
O2 0.0430(14) 0.0452(14) 0.0524(16) 0.0047(14) 0.0144(13) -0.0075(13)
O3 0.0414(14) 0.0465(15) 0.0531(17) -0.0103(13) 0.0031(12) 0.0116(12)
O4 0.081(2) 0.0609(19) 0.0422(16) 0.0140(14) 0.0143(15) 0.0233(16)
O5 0.0312(14) 0.0668(18) 0.086(2) 0.0058(17) 0.0047(14) 0.0085(14)
N1 0.0292(15) 0.0359(15) 0.0405(17) 0.0048(14) 0.0073(13) 0.0022(13)
N2 0.0324(15) 0.0444(16) 0.0389(17) -0.0088(15) 0.0066(13) 0.0057(14)
C1 0.047(2) 0.079(3) 0.039(2) -0.001(2) 0.003(2) -0.009(2)
C2 0.043(2) 0.050(2) 0.047(2) -0.001(2) 0.0106(19) 0.0015(18)
C3 0.038(2) 0.050(2) 0.0317(19) -0.0008(18) 0.0128(16) 0.0064(18)
C4 0.065(3) 0.052(2) 0.044(2) -0.006(2) 0.000(2) 0.015(2)
C5 0.084(4) 0.074(3) 0.051(3) -0.002(3) -0.002(3) 0.034(3)
C6 0.059(3) 0.093(4) 0.039(2) 0.009(3) -0.001(2) 0.023(3)
C7 0.033(2) 0.0424(19) 0.040(2) -0.0022(18) 0.0075(17) 0.0007(17)
C8 0.0292(18) 0.0367(19) 0.037(2) -0.0017(17) 0.0072(15) 0.0002(15)
C9 0.0328(19) 0.0345(19) 0.035(2) -0.0011(17) 0.0035(16) -0.0016(16)
C10 0.0326(19) 0.0329(18) 0.044(2) -0.0033(17) 0.0093(16) -0.0013(15)
C11 0.036(2) 0.039(2) 0.045(2) 0.0002(18) 0.0107(17) 0.0035(17)
C12 0.049(2) 0.055(2) 0.051(3) -0.001(2) 0.017(2) -0.004(2)
C13 0.081(3) 0.070(3) 0.051(3) -0.004(3) 0.019(3) 0.002(3)
C14 0.076(4) 0.093(4) 0.061(3) 0.016(3) 0.037(3) 0.014(3)
C15 0.054(3) 0.075(3) 0.079(3) 0.016(3) 0.035(3) 0.004(3)
C16 0.039(2) 0.055(2) 0.061(3) 0.006(2) 0.015(2) -0.0036(19)
C17 0.037(2) 0.047(2) 0.045(2) -0.0122(19) 0.0097(17) 0.0041(17)
C18 0.039(2) 0.044(2) 0.039(2) -0.0143(19) 0.0097(17) -0.0022(17)
C19 0.065(3) 0.057(2) 0.060(3) -0.001(2) 0.009(2) -0.015(2)
C20 0.071(3) 0.102(4) 0.072(3) -0.020(3) 0.018(3) -0.048(3)
C21 0.049(3) 0.140(5) 0.055(3) -0.019(4) 0.002(2) -0.016(3)
C22 0.057(3) 0.102(4) 0.060(3) 0.013(3) 0.002(2) -0.004(3)
C23 0.046(2) 0.072(3) 0.049(2) 0.003(2) 0.004(2) -0.014(2)
C24 0.046(2) 0.040(2) 0.056(3) 0.0064(19) 0.015(2) 0.0104(18)
C25 0.056(3) 0.061(3) 0.074(3) -0.007(3) 0.030(2) 0.007(2)
C26 0.068(3) 0.056(3) 0.093(4) -0.011(3) 0.027(3) -0.003(2)
C27 0.083(3) 0.038(2) 0.057(3) -0.002(2) 0.011(3) 0.012(2)
C28 0.106(5) 0.078(4) 0.103(5) -0.034(3) 0.062(4) -0.003(4)
C29 0.071(3) 0.075(3) 0.104(4) -0.026(3) 0.053(3) -0.007(3)
C30 0.126(5) 0.057(3) 0.074(4) -0.009(3) 0.014(3) 0.020(3)
C31 0.143(6) 0.088(4) 0.096(4) 0.012(4) 0.058(4) 0.001(4)

loop_
_atom_type_symbol
_atom_type_description
_atom_type_scat_dispersion_real
_atom_type_scat_dispersion_imag
_atom_type_scat_source
C C 0.0033 0.0016 'International Tables Vol C Tables 4.2.6.8 and 6.1.1.4'
H H 0.0000 0.0000 'International Tables Vol C Tables 4.2.6.8 and 6.1.1.4'
Cl Cl 0.1484 0.1585 'International Tables Vol C Tables 4.2.6.8 and 6.1.1.4'
N N 0.0061 0.0033 'International Tables Vol C Tables 4.2.6.8 and 6.1.1.4'
O O 0.0106 0.0060 'International Tables Vol C Tables 4.2.6.8 and 6.1.1.4'
S S 0.1246 0.1234 'International Tables Vol C Tables 4.2.6.8 and 6.1.1.4'

loop_
_geom_angle_atom_site_label_1
_geom_angle_atom_site_label_2
_geom_angle_atom_site_label_3
_geom_angle
O4 S1 O5 121.31(19)
O4 S1 N1 107.14(16)
O4 S1 C24 108.98(19)
O5 S1 N1 103.86(16)
O5 S1 C24 110.1(2)
N1 S1 C24 103.96(16)
C8 O1 C10 111.4(2)
C9 N1 S1 125.0(3)
C9 N1 C10 111.8(3)
C10 N1 S1 120.8(2)
C7 N2 H2 118.8
C7 N2 C8 122.4(3)
C8 N2 H2 118.8
C2 C1 Cl1 118.9(4)
C6 C1 Cl1 119.0(3)
C6 C1 C2 122.0(4)
C1 C2 H2A 120.7
C1 C2 C3 118.5(4)
C3 C2 H2A 120.7
C2 C3 C7 117.8(3)
C4 C3 C2 120.1(4)
C4 C3 C7 122.0(3)
C3 C4 H4 120.3
C3 C4 C5 119.3(4)
C5 C4 H4 120.3
C4 C5 H5 119.7
C6 C5 C4 120.6(4)
C6 C5 H5 119.7
C1 C6 H6 120.3
C5 C6 C1 119.4(4)
C5 C6 H6 120.3
O3 C7 N2 121.5(3)
O3 C7 C3 121.6(3)
N2 C7 C3 116.9(3)
O1 C8 N2 108.2(3)
O1 C8 C9 104.0(3)
O1 C8 C17 111.9(3)
N2 C8 C9 112.9(3)
N2 C8 C17 109.1(3)
C9 C8 C17 110.6(3)
O2 C9 N1 127.6(3)
O2 C9 C8 125.4(3)
N1 C9 C8 106.7(3)
O1 C10 N1 102.6(2)
O1 C10 H10 109.3
O1 C10 C11 109.0(3)
N1 C10 H10 109.3
N1 C10 C11 117.0(3)
C11 C10 H10 109.3
C12 C11 C10 121.7(3)
C12 C11 C16 120.1(4)
C16 C11 C10 118.1(3)
C11 C12 H12 120.5
C11 C12 C13 119.0(4)
C13 C12 H12 120.5
C12 C13 H13 119.6
C14 C13 C12 120.8(5)
C14 C13 H13 119.6
C13 C14 H14 120.0
C15 C14 C13 120.0(5)
C15 C14 H14 120.0
C14 C15 H15 119.7
C14 C15 C16 120.6(4)
C16 C15 H15 119.7
C11 C16 C15 119.4(4)
C11 C16 H16 120.3
C15 C16 H16 120.3
C8 C17 H17A 108.9
C8 C17 H17B 108.9
H17A C17 H17B 107.8
C18 C17 C8 113.2(3)
C18 C17 H17A 108.9
C18 C17 H17B 108.9
C19 C18 C17 121.0(4)
C23 C18 C17 121.3(4)
C23 C18 C19 117.7(4)
C18 C19 H19 119.7
C18 C19 C20 120.7(4)
C20 C19 H19 119.7
C19 C20 H20 120.1
C21 C20 C19 119.9(5)
C21 C20 H20 120.1
C20 C21 H21 119.4
C22 C21 C20 121.2(5)
C22 C21 H21 119.4
C21 C22 H22 120.5
C21 C22 C23 119.0(5)
C23 C22 H22 120.5
C18 C23 C22 121.6(4)
C18 C23 H23 119.2
C22 C23 H23 119.2
C25 C24 S1 120.0(3)
C25 C24 C29 120.2(4)
C29 C24 S1 119.8(3)
C24 C25 H25 120.1
C24 C25 C26 119.7(4)
C26 C25 H25 120.1
C25 C26 H26 119.6
C27 C26 C25 120.8(5)
C27 C26 H26 119.6
C26 C27 C28 118.3(4)
C26 C27 C30 120.8(5)
C28 C27 C30 120.9(5)
C27 C28 H28 119.2
C29 C28 C27 121.7(5)
C29 C28 H28 119.2
C24 C29 H29 120.4
C28 C29 C24 119.2(5)
C28 C29 H29 120.4
C27 C30 H30A 109.5
C27 C30 H30B 109.5
C27 C30 H30C 109.5
H30A C30 H30B 109.5
H30A C30 H30C 109.5
H30B C30 H30C 109.5
Cl2 C31 Cl3 114.0(3)
Cl2 C31 H31A 108.8
Cl2 C31 H31B 108.8
Cl3 C31 H31A 108.8
Cl3 C31 H31B 108.8
H31A C31 H31B 107.7

loop_
_geom_bond_atom_site_label_1
_geom_bond_atom_site_label_2
_geom_bond_distance
Cl1 C1 1.746(4)
Cl2 C31 1.685(6)
Cl3 C31 1.729(7)
S1 O4 1.411(3)
S1 O5 1.419(3)
S1 N1 1.688(3)
S1 C24 1.748(4)
O1 C8 1.427(4)
O1 C10 1.430(4)
O2 C9 1.203(4)
O3 C7 1.225(4)
N1 C9 1.369(5)
N1 C10 1.488(5)
N2 H2 0.8600
N2 C7 1.360(4)
N2 C8 1.435(4)
C1 C2 1.375(5)
C1 C6 1.366(6)
C2 H2A 0.9300
C2 C3 1.389(5)
C3 C4 1.386(5)
C3 C7 1.501(5)
C4 H4 0.9300
C4 C5 1.391(6)
C5 H5 0.9300
C5 C6 1.360(7)
C6 H6 0.9300
C8 C9 1.525(5)
C8 C17 1.529(5)
C10 H10 0.9800
C10 C11 1.492(5)
C11 C12 1.373(5)
C11 C16 1.380(5)
C12 H12 0.9300
C12 C13 1.390(6)
C13 H13 0.9300
C13 C14 1.364(7)
C14 H14 0.9300
C14 C15 1.351(7)
C15 H15 0.9300
C15 C16 1.389(6)
C16 H16 0.9300
C17 H17A 0.9700
C17 H17B 0.9700
C17 C18 1.505(5)
C18 C19 1.378(5)
C18 C23 1.373(6)
C19 H19 0.9300
C19 C20 1.379(6)
C20 H20 0.9300
C20 C21 1.356(8)
C21 H21 0.9300
C21 C22 1.345(7)
C22 H22 0.9300
C22 C23 1.385(6)
C23 H23 0.9300
C24 C25 1.360(6)
C24 C29 1.376(6)
C25 H25 0.9300
C25 C26 1.385(6)
C26 H26 0.9300
C26 C27 1.367(7)
C27 C28 1.370(7)
C27 C30 1.507(6)
C28 H28 0.9300
C28 C29 1.368(7)
C29 H29 0.9300
C30 H30A 0.9600
C30 H30B 0.9600
C30 H30C 0.9600
C31 H31A 0.9700
C31 H31B 0.9700

loop_
_geom_hbond_atom_site_label_D
_geom_hbond_atom_site_label_H
_geom_hbond_atom_site_label_A
_geom_hbond_distance_DH
_geom_hbond_distance_HA
_geom_hbond_distance_DA
_geom_hbond_angle_DHA
_geom_hbond_site_symmetry_A
N2 H2 O2 0.86 2.15 2.976(4) 160.5 2_545
